data_4065157
loop_
_publ_author_name
'Schafer, Daniel F.'
'Wolczanski, Peter T.'
'Lobkovsky, Emil B.'

_publ_section_title
;
 Reactivity Studies of (tBu3SiNH)(tBu3SiN&#x2550;)2WH Including Anionic
 Derivatives Featuring the Tris-tri-tert-butylsilylimide Tungsten Core
;
_journal_issue 24
_journal_name_full Organometallics
_journal_page_first 6539
_journal_paper_doi 10.1021/om200597z
_journal_volume 30
_journal_year 2011
_chemical_formula_sum 'C41 H86 N4 Si3 W'
_chemical_formula_weight 903.26
_chemical_name_systematic
; 
 ? 
;
_space_group_IT_number 61
_symmetry_space_group_name_Hall '-P 2ac 2ab'
_symmetry_space_group_name_H-M 'P b c a'
_atom_sites_solution_primary direct
_atom_sites_solution_secondary 'difmap f_atom_sites_solution_hydrogens geom'
_audit_creation_method SHELXL
_cell_angle_alpha 90.00
_cell_angle_beta 90.00
_cell_angle_gamma 90.00
_cell_formula_units_Z 16
_cell_length_a 17.948(4)
_cell_length_b 26.404(5)
_cell_length_c 42.901(9)
_cell_measurement_temperature 293(2)
_cell_volume 20331(7)
_computing_structure_refinement 'SHELXL-93 (Sheldrick, 1993)'
_computing_structure_solution 'SHELXS-86 (Sheldrick, 1990)'
_diffrn_ambient_temperature 293(2)
_diffrn_radiation_monochromator graphite
_diffrn_radiation_source 'fine-focus sealed tube'
_diffrn_radiation_wavelength 0.91000
_diffrn_reflns_av_R_equivalents 0.0000
_diffrn_reflns_av_sigmaI/netI 0.0682
_diffrn_reflns_limit_h_max 20
_diffrn_reflns_limit_h_min 0
_diffrn_reflns_limit_k_max 31
_diffrn_reflns_limit_k_min 0
_diffrn_reflns_limit_l_max 40
_diffrn_reflns_limit_l_min 0
_diffrn_reflns_number 9504
_diffrn_reflns_theta_max 27.00
_diffrn_reflns_theta_min 2.53
_exptl_absorpt_coefficient_mu 2.371
_exptl_crystal_density_diffrn 1.180
_exptl_crystal_F_000 7616
_refine_diff_density_max 0.782
_refine_diff_density_min -1.270
_refine_diff_density_rms 0.108
_refine_ls_extinction_coef 0.0018(2)
_refine_ls_extinction_expression Fc^*^=kFc[1+0.001xFc^2^\l^3^/sin(2\q)]^-1/4^
_refine_ls_extinction_method SHELXL
_refine_ls_goodness_of_fit_all 1.006
_refine_ls_goodness_of_fit_obs 1.012
_refine_ls_matrix_type full
_refine_ls_number_parameters 884
_refine_ls_number_reflns 9479
_refine_ls_number_restraints 0
_refine_ls_restrained_S_all 1.021
_refine_ls_restrained_S_obs 1.012
_refine_ls_R_factor_all 0.0674
_refine_ls_R_factor_obs 0.0651
_refine_ls_shift/esd_max 2.120
_refine_ls_shift/esd_mean 0.169
_refine_ls_structure_factor_coef Fsqd
_refine_ls_weighting_details 'w=1/[\s^2^(Fo^2^)+(0.1502P)^2^+23.7640P] where P=(Fo^2^+2Fc^2^)/3'
_refine_ls_weighting_scheme calc
_refine_ls_wR_factor_all 0.1919
_refine_ls_wR_factor_obs 0.1861
_reflns_number_observed 9123
_reflns_number_total 9504
_reflns_observed_criterion >2sigma(I)
_cod_data_source_file om200597z_si_001.cif
_cod_data_source_block wpy
_cod_depositor_comments
;
The following automatic conversions were performed:

'_refine_ls_weighting_scheme' value 'calc
w=1/[\s^2^(Fo^2^)+(0.1502P)^2^+23.7640P] where P=(Fo^2^+2Fc^2^)/3'
was changed to 'calc'. New tag '_refine_ls_weighting_details' was
created. The value of the new tag was set to
'w=1/[\s^2^(Fo^2^)+(0.1502P)^2^+23.7640P] where P=(Fo^2^+2Fc^2^)/3'.

Automatic conversion script
Id: cif_fix_values 3143 2015-03-26 13:38:13Z robertas 
;
_cod_original_cell_volume 20330.7(71)
_cod_database_code 4065157

loop_
_symmetry_equiv_pos_as_xyz
'x, y, z'
'-x+1/2, -y, z+1/2'
'-x, y+1/2, -z+1/2'
'x+1/2, -y+1/2, -z'
'-x, -y, -z'
'x-1/2, y, -z-1/2'
'x, -y-1/2, z-1/2'
'-x-1/2, y-1/2, z'

loop_
_atom_site_aniso_label
_atom_site_aniso_U_11
_atom_site_aniso_U_22
_atom_site_aniso_U_33
_atom_site_aniso_U_23
_atom_site_aniso_U_13
_atom_site_aniso_U_12
W1 0.0385(3) 0.0762(4) 0.0675(4) -0.00007(13) 0.00151(12) 0.00165(12)
Si1 0.0507(14) 0.0844(14) 0.0742(14) 0.0100(10) -0.0011(10) -0.0009(10)
Si2 0.0547(14) 0.087(2) 0.0744(15) -0.0065(11) -0.0133(10) 0.0088(10)
Si3 0.094(2) 0.0767(14) 0.090(2) -0.0068(12) -0.0021(14) 0.0101(12)
N1 0.039(3) 0.093(4) 0.071(4) 0.020(3) 0.002(3) 0.003(3)
N2 0.046(4) 0.108(5) 0.062(4) -0.002(3) 0.004(3) 0.007(3)
N3 0.078(5) 0.089(4) 0.083(5) -0.005(4) 0.012(4) 0.004(4)
N4 0.044(4) 0.130(6) 0.075(4) 0.011(4) 0.000(3) 0.001(4)
C1 0.044(7) 0.192(12) 0.174(12) -0.060(10) 0.025(7) -0.009(7)
C2 0.070(12) 0.305(22) 0.190(15) -0.088(15) 0.031(9) -0.017(12)
C3 0.051(9) 0.274(20) 0.135(11) 0.026(12) 0.020(7) -0.014(10)
C4 0.087(12) 0.205(15) 0.180(14) 0.052(11) -0.030(9) -0.061(11)
C5 0.059(8) 0.148(10) 0.141(10) 0.015(7) -0.003(6) -0.022(7)
C6 0.079(7) 0.091(6) 0.112(7) 0.007(5) -0.006(5) 0.009(5)
C7 0.330(28) 0.178(13) 0.130(10) -0.001(9) -0.062(13) 0.136(16)
C8 0.217(19) 0.123(9) 0.151(11) -0.034(8) -0.038(12) 0.021(10)
C9 0.113(14) 0.145(11) 0.358(24) -0.028(13) 0.066(14) 0.030(10)
C10 0.050(7) 0.155(9) 0.122(8) 0.051(7) 0.003(6) -0.001(5)
C11 0.080(13) 0.443(37) 0.217(21) 0.078(21) -0.023(12) -0.101(17)
C12 0.113(14) 0.296(23) 0.206(18) 0.143(18) -0.019(11) -0.075(13)
C13 0.177(18) 0.209(18) 0.470(38) 0.070(23) 0.223(23) 0.061(16)
C14 0.120(9) 0.113(7) 0.089(7) 0.005(5) -0.008(6) -0.011(6)
C15 0.171(16) 0.306(23) 0.120(10) -0.007(11) -0.002(9) -0.156(17)
C16 0.437(37) 0.136(13) 0.131(13) -0.024(8) -0.105(18) 0.049(15)
C17 0.135(11) 0.154(10) 0.087(7) 0.005(6) -0.021(6) -0.003(8)
C18 0.075(7) 0.089(6) 0.097(7) -0.010(5) -0.004(5) 0.001(5)
C19 0.124(11) 0.106(8) 0.165(12) 0.006(8) -0.002(8) -0.004(7)
C20 0.162(14) 0.101(7) 0.142(10) -0.012(7) -0.018(8) 0.009(7)
C21 0.123(11) 0.102(7) 0.125(8) -0.012(6) -0.017(6) 0.046(6)
C22 0.063(7) 0.119(7) 0.119(7) -0.028(6) -0.028(5) 0.021(5)
C23 0.086(8) 0.142(9) 0.214(13) -0.033(9) -0.084(8) 0.010(7)
C24 0.103(9) 0.103(7) 0.150(10) 0.008(6) -0.031(7) 0.025(6)
C25 0.049(6) 0.144(9) 0.164(11) -0.010(7) 0.011(6) 0.014(5)
C26 0.090(8) 0.114(7) 0.095(7) -0.008(5) -0.001(5) 0.002(5)
C27 0.108(9) 0.172(11) 0.108(8) -0.003(7) 0.029(6) 0.029(8)
C28 0.183(15) 0.159(11) 0.074(7) -0.005(7) -0.015(7) 0.014(9)
C29 0.139(12) 0.138(9) 0.093(7) -0.005(6) 0.016(6) -0.020(7)
C30 0.084(8) 0.136(9) 0.134(9) -0.015(7) -0.009(6) 0.001(6)
C31 0.081(10) 0.179(12) 0.217(14) -0.095(11) 0.002(8) -0.025(8)
C32 0.258(24) 0.124(11) 0.204(17) -0.076(11) -0.098(15) 0.049(11)
C33 0.159(13) 0.162(12) 0.113(9) -0.013(8) 0.011(8) 0.025(9)
C34 0.062(7) 0.094(6) 0.142(9) 0.020(6) 0.006(5) 0.004(4)
C35 0.117(13) 0.159(13) 0.214(16) 0.042(11) 0.046(11) -0.010(9)
C36 0.349(26) 0.109(9) 0.089(9) 0.016(7) -0.017(10) 0.010(12)
C37 0.198(19) 0.082(7) 0.163(12) -0.008(7) -0.042(11) 0.008(8)
C38 0.077(8) 0.140(9) 0.135(9) -0.014(7) -0.005(6) 0.006(6)
C39 0.159(15) 0.147(12) 0.212(16) -0.016(10) 0.043(12) 0.055(10)
C40 0.075(8) 0.138(9) 0.156(10) 0.008(8) 0.016(7) 0.002(6)
C41 0.095(10) 0.153(11) 0.182(13) -0.018(9) -0.015(9) -0.016(8)
W1' 0.0353(3) 0.0897(4) 0.0669(4) -0.00052(13) -0.00224(12) -0.00198(13)
Si1' 0.062(2) 0.0907(15) 0.0750(15) -0.0019(11) 0.0041(11) -0.0100(11)
Si2' 0.0359(14) 0.145(2) 0.103(2) -0.031(2) -0.0026(11) 0.0055(13)
Si3' 0.0340(13) 0.0953(14) 0.0909(15) -0.0031(11) -0.0032(10) -0.0067(9)
N1' 0.057(5) 0.102(5) 0.072(4) 0.016(3) 0.001(3) -0.002(3)
N2' 0.050(5) 0.109(5) 0.078(5) -0.006(4) 0.000(3) 0.001(3)
N3' 0.044(4) 0.119(5) 0.066(4) 0.014(3) -0.003(3) -0.014(3)
N4' 0.052(5) 0.118(6) 0.073(5) 0.001(4) -0.002(3) 0.012(3)
C1' 0.081(8) 0.141(10) 0.076(8) 0.013(6) -0.012(5) -0.007(6)
C2' 0.082(9) 0.172(11) 0.090(9) 0.002(8) -0.002(6) 0.012(7)
C3' 0.160(13) 0.185(14) 0.067(8) 0.032(9) -0.008(7) 0.056(11)
C4' 0.241(18) 0.154(13) 0.104(11) 0.060(9) 0.026(11) 0.002(12)
C5' 0.165(12) 0.120(8) 0.110(9) 0.024(7) -0.001(8) -0.020(8)
C6' 0.099(8) 0.106(7) 0.084(6) 0.011(5) 0.000(5) -0.014(5)
C7' 0.091(8) 0.150(9) 0.105(7) -0.006(6) -0.012(6) 0.000(7)
C8' 0.178(14) 0.117(9) 0.172(13) 0.041(9) -0.025(11) -0.036(9)
C9' 0.113(9) 0.162(11) 0.084(7) 0.014(6) 0.017(6) -0.027(7)
C10' 0.078(8) 0.139(8) 0.119(9) -0.017(7) -0.005(6) -0.033(6)
C11' 0.168(13) 0.115(9) 0.141(10) -0.030(7) 0.017(9) -0.044(8)
C12' 0.091(9) 0.187(12) 0.117(9) -0.003(8) -0.024(7) -0.032(8)
C13' 0.095(11) 0.225(15) 0.128(10) -0.009(9) 0.005(7) -0.064(10)
C14' 0.071(6) 0.110(6) 0.090(6) -0.018(5) 0.012(5) 0.000(5)
C15' 0.119(10) 0.151(10) 0.106(9) -0.014(7) 0.025(7) -0.032(7)
C16' 0.132(12) 0.123(9) 0.178(12) -0.036(9) 0.027(9) 0.025(8)
C17' 0.060(7) 0.152(9) 0.131(8) -0.028(7) 0.032(6) -0.014(6)
C18' 0.053(7) 0.196(13) 0.132(10) -0.021(9) -0.003(6) -0.028(7)
C19' 0.045(10) 0.332(25) 0.235(21) -0.071(17) -0.014(10) -0.030(10)
C20' 0.139(13) 0.192(14) 0.169(13) -0.052(11) -0.045(11) -0.047(10)
C21' 0.108(12) 0.234(17) 0.171(13) -0.025(13) 0.013(9) -0.065(11)
C22' 0.067(8) 0.159(10) 0.150(10) -0.039(7) -0.022(6) 0.038(7)
C23' 0.143(17) 0.222(18) 0.245(19) -0.025(15) -0.009(14) 0.097(14)
C24' 0.163(16) 0.195(15) 0.151(11) -0.004(10) -0.055(10) 0.051(12)
C25' 0.135(13) 0.114(9) 0.174(13) 0.002(8) -0.010(9) 0.030(8)
C26' 0.048(6) 0.245(14) 0.105(8) -0.052(9) 0.014(6) -0.007(7)
C27' 0.079(10) 0.392(27) 0.154(12) -0.121(15) 0.041(8) -0.019(12)
C28' 0.093(11) 0.264(19) 0.108(9) -0.016(10) 0.008(8) -0.040(10)
C29' 0.088(9) 0.256(17) 0.151(11) -0.098(12) 0.001(8) -0.028(10)
C30' 0.051(6) 0.110(7) 0.171(10) -0.008(7) 0.005(6) -0.005(5)
C31' 0.091(9) 0.125(9) 0.192(14) 0.016(8) 0.006(8) 0.026(6)
C32' 0.092(9) 0.120(8) 0.225(15) -0.045(9) -0.007(9) -0.016(6)
C33' 0.151(14) 0.116(9) 0.215(15) 0.069(9) 0.043(11) -0.001(8)
C34' 0.056(6) 0.132(8) 0.090(6) -0.011(5) -0.011(4) -0.001(5)
C35' 0.094(9) 0.183(12) 0.126(9) -0.020(8) -0.044(7) -0.003(7)
C36' 0.093(10) 0.211(14) 0.116(9) -0.016(8) 0.018(7) 0.014(8)
C37' 0.103(9) 0.150(9) 0.086(7) 0.012(6) -0.019(6) -0.016(7)
C38' 0.046(6) 0.116(6) 0.115(8) -0.007(5) 0.006(5) -0.009(5)
C39' 0.091(9) 0.143(9) 0.129(9) -0.011(7) 0.036(7) -0.010(6)
C40' 0.076(8) 0.126(8) 0.147(9) -0.001(7) 0.004(6) 0.019(6)
C41' 0.047(7) 0.158(10) 0.186(11) -0.038(9) 0.011(6) -0.010(6)

loop_
_atom_site_label
_atom_site_type_symbol
_atom_site_fract_x
_atom_site_fract_y
_atom_site_fract_z
_atom_site_U_iso_or_equiv
_atom_site_thermal_displace_type
_atom_site_occupancy
_atom_site_calc_flag
_atom_site_refinement_flags
W1 W 0.82100(2) 0.306516(11) 0.188858(7) 0.0607(3) Uani 1 d .
Si1 Si 0.83840(13) 0.21956(8) 0.25142(5) 0.0698(6) Uani 1 d .
Si2 Si 0.74214(12) 0.25883(9) 0.11915(5) 0.0719(6) Uani 1 d .
Si3 Si 0.7512(2) 0.42783(9) 0.21041(6) 0.0870(7) Uani 1 d .
N1 N 0.8294(3) 0.2580(3) 0.21885(14) 0.068(2) Uani 1 d .
N2 N 0.7803(3) 0.2847(3) 0.15249(14) 0.072(2) Uani 1 d .
N3 N 0.7896(5) 0.3692(3) 0.2023(2) 0.084(2) Uani 1 d .
N4 N 0.9362(4) 0.3187(3) 0.1774(2) 0.083(2) Uani 1 d .
C1 C 0.9744(6) 0.2835(5) 0.1640(3) 0.137(5) Uani 1 d .
H1A H 0.9515(6) 0.2534(5) 0.1580(3) 0.164 Uiso 1 calc R
C2 C 1.0511(9) 0.2910(9) 0.1585(4) 0.188(8) Uani 1 d .
H2A H 1.0767(9) 0.2669(9) 0.1469(4) 0.226 Uiso 1 calc R
C3 C 1.0859(8) 0.3283(9) 0.1683(4) 0.153(6) Uani 1 d .
H3A H 1.1373(8) 0.3303(9) 0.1658(4) 0.184 Uiso 1 calc R
C4 C 1.0451(9) 0.3691(7) 0.1840(4) 0.157(6) Uani 1 d .
H4A H 1.0681(9) 0.3987(7) 0.1907(4) 0.189 Uiso 1 calc R
C5 C 0.9722(6) 0.3604(5) 0.1878(3) 0.116(4) Uani 1 d .
H5A H 0.9443(6) 0.3848(5) 0.1982(3) 0.139 Uiso 1 calc R
C6 C 0.8957(6) 0.1606(3) 0.2389(2) 0.094(3) Uani 1 d .
C7 C 0.9171(13) 0.1255(6) 0.2651(3) 0.213(10) Uani 1 d .
H7A H 0.9450(13) 0.1440(6) 0.2804(3) 0.319 Uiso 1 calc R
H7B H 0.9470(13) 0.0984(6) 0.2570(3) 0.319 Uiso 1 calc R
H7C H 0.8729(13) 0.1119(6) 0.2745(3) 0.319 Uiso 1 calc R
C8 C 0.8538(11) 0.1278(5) 0.2159(3) 0.164(6) Uani 1 d .
H8A H 0.8370(11) 0.1482(5) 0.1988(3) 0.245 Uiso 1 calc R
H8B H 0.8117(11) 0.1126(5) 0.2260(3) 0.245 Uiso 1 calc R
H8C H 0.8863(11) 0.1017(5) 0.2082(3) 0.245 Uiso 1 calc R
C9 C 0.9625(9) 0.1768(6) 0.2178(5) 0.205(8) Uani 1 d .
H9A H 0.9946(9) 0.1991(6) 0.2293(5) 0.308 Uiso 1 calc R
H9B H 0.9439(9) 0.1940(6) 0.1997(5) 0.308 Uiso 1 calc R
H9C H 0.9898(9) 0.1473(6) 0.2115(5) 0.308 Uiso 1 calc R
C10 C 0.7386(6) 0.2017(5) 0.2639(3) 0.109(3) Uani 1 d .
C11 C 0.6975(10) 0.1811(10) 0.2356(5) 0.247(13) Uani 1 d .
H11D H 0.6977(10) 0.2061(10) 0.2193(5) 0.370 Uiso 1 calc R
H11E H 0.6470(10) 0.1733(10) 0.2412(5) 0.370 Uiso 1 calc R
H11F H 0.7218(10) 0.1509(10) 0.2284(5) 0.370 Uiso 1 calc R
C12 C 0.7347(9) 0.1626(8) 0.2887(4) 0.205(10) Uani 1 d .
H12D H 0.7610(9) 0.1743(8) 0.3068(4) 0.307 Uiso 1 calc R
H12E H 0.7570(9) 0.1318(8) 0.2814(4) 0.307 Uiso 1 calc R
H12F H 0.6835(9) 0.1565(8) 0.2941(4) 0.307 Uiso 1 calc R
C13 C 0.7012(11) 0.2507(8) 0.2784(7) 0.285(15) Uani 1 d .
H13D H 0.7300(11) 0.2620(8) 0.2960(7) 0.428 Uiso 1 calc R
H13E H 0.6515(11) 0.2429(8) 0.2851(7) 0.428 Uiso 1 calc R
H13F H 0.6996(11) 0.2771(8) 0.2630(7) 0.428 Uiso 1 calc R
C14 C 0.8919(6) 0.2561(4) 0.2830(2) 0.107(3) Uani 1 d .
C15 C 0.9713(10) 0.2692(8) 0.2716(3) 0.199(9) Uani 1 d .
H15D H 0.9983(10) 0.2385(8) 0.2675(3) 0.299 Uiso 1 calc R
H15E H 0.9967(10) 0.2884(8) 0.2874(3) 0.299 Uiso 1 calc R
H15F H 0.9682(10) 0.2889(8) 0.2528(3) 0.299 Uiso 1 calc R
C16 C 0.8549(16) 0.3076(6) 0.2891(4) 0.235(12) Uani 1 d .
H16D H 0.8495(16) 0.3256(6) 0.2698(4) 0.352 Uiso 1 calc R
H16E H 0.8853(16) 0.3269(6) 0.3031(4) 0.352 Uiso 1 calc R
H16F H 0.8067(16) 0.3024(6) 0.2983(4) 0.352 Uiso 1 calc R
C17 C 0.9008(8) 0.2283(5) 0.3144(2) 0.125(4) Uani 1 d .
H17D H 0.9211(8) 0.1951(5) 0.3108(2) 0.188 Uiso 1 calc R
H17E H 0.8531(8) 0.2252(5) 0.3243(2) 0.188 Uiso 1 calc R
H17F H 0.9338(8) 0.2471(5) 0.3276(2) 0.188 Uiso 1 calc R
C18 C 0.7455(6) 0.1850(3) 0.1219(2) 0.087(2) Uani 1 d .
C19 C 0.6880(8) 0.1644(5) 0.1447(3) 0.131(4) Uani 1 d .
H19A H 0.6931(8) 0.1814(5) 0.1644(3) 0.197 Uiso 1 calc R
H19B H 0.6958(8) 0.1287(5) 0.1475(3) 0.197 Uiso 1 calc R
H19C H 0.6389(8) 0.1701(5) 0.1366(3) 0.197 Uiso 1 calc R
C20 C 0.7334(8) 0.1563(5) 0.0915(3) 0.135(5) Uani 1 d .
H20A H 0.7691(8) 0.1674(5) 0.0763(3) 0.202 Uiso 1 calc R
H20B H 0.6839(8) 0.1627(5) 0.0839(3) 0.202 Uiso 1 calc R
H20C H 0.7394(8) 0.1206(5) 0.0951(3) 0.202 Uiso 1 calc R
C21 C 0.8207(7) 0.1697(4) 0.1355(3) 0.117(4) Uani 1 d .
H21A H 0.8284(7) 0.1871(4) 0.1549(3) 0.175 Uiso 1 calc R
H21B H 0.8596(7) 0.1785(4) 0.1212(3) 0.175 Uiso 1 calc R
H21C H 0.8213(7) 0.1338(4) 0.1391(3) 0.175 Uiso 1 calc R
C22 C 0.6412(6) 0.2825(4) 0.1155(2) 0.100(3) Uani 1 d .
C23 C 0.5923(6) 0.2511(5) 0.0919(4) 0.147(5) Uani 1 d .
H23A H 0.5944(6) 0.2158(5) 0.0974(4) 0.221 Uiso 1 calc R
H23B H 0.6110(6) 0.2557(5) 0.0712(4) 0.221 Uiso 1 calc R
H23C H 0.5416(6) 0.2626(5) 0.0929(4) 0.221 Uiso 1 calc R
C24 C 0.6366(7) 0.3386(4) 0.1062(3) 0.119(4) Uani 1 d .
H24A H 0.6651(7) 0.3585(4) 0.1206(3) 0.178 Uiso 1 calc R
H24B H 0.5856(7) 0.3494(4) 0.1065(3) 0.178 Uiso 1 calc R
H24C H 0.6564(7) 0.3428(4) 0.0855(3) 0.178 Uiso 1 calc R
C25 C 0.6020(6) 0.2796(4) 0.1481(3) 0.119(4) Uani 1 d .
H25A H 0.6028(6) 0.2452(4) 0.1555(3) 0.179 Uiso 1 calc R
H25B H 0.5513(6) 0.2908(4) 0.1462(3) 0.179 Uiso 1 calc R
H25C H 0.6279(6) 0.3009(4) 0.1626(3) 0.179 Uiso 1 calc R
C26 C 0.8054(6) 0.2834(4) 0.0848(2) 0.100(3) Uani 1 d .
C27 C 0.8794(7) 0.2536(5) 0.0824(3) 0.129(4) Uani 1 d .
H27A H 0.9049(7) 0.2551(5) 0.1021(3) 0.194 Uiso 1 calc R
H27B H 0.9101(7) 0.2683(5) 0.0665(3) 0.194 Uiso 1 calc R
H27C H 0.8690(7) 0.2189(5) 0.0773(3) 0.194 Uiso 1 calc R
C28 C 0.7663(8) 0.2781(6) 0.0526(3) 0.139(5) Uani 1 d .
H28A H 0.7527(8) 0.2433(6) 0.0493(3) 0.208 Uiso 1 calc R
H28B H 0.7997(8) 0.2888(6) 0.0364(3) 0.208 Uiso 1 calc R
H28C H 0.7224(8) 0.2988(6) 0.0523(3) 0.208 Uiso 1 calc R
C29 C 0.8257(7) 0.3392(5) 0.0901(3) 0.123(4) Uani 1 d .
H29A H 0.8486(7) 0.3429(5) 0.1102(3) 0.185 Uiso 1 calc R
H29B H 0.7813(7) 0.3595(5) 0.0892(3) 0.185 Uiso 1 calc R
H29C H 0.8598(7) 0.3501(5) 0.0742(3) 0.185 Uiso 1 calc R
C30 C 0.7882(7) 0.4528(5) 0.2491(3) 0.118(3) Uani 1 d .
C31 C 0.8761(7) 0.4423(6) 0.2506(4) 0.159(6) Uani 1 d .
H31D H 0.8853(7) 0.4069(6) 0.2475(4) 0.238 Uiso 1 calc R
H31E H 0.8948(7) 0.4523(6) 0.2706(4) 0.238 Uiso 1 calc R
H31F H 0.9007(7) 0.4615(6) 0.2346(4) 0.238 Uiso 1 calc R
C32 C 0.7807(12) 0.5111(5) 0.2536(5) 0.195(9) Uani 1 d .
H32D H 0.7291(12) 0.5205(5) 0.2525(5) 0.293 Uiso 1 calc R
H32E H 0.8080(12) 0.5282(5) 0.2375(5) 0.293 Uiso 1 calc R
H32F H 0.8004(12) 0.5204(5) 0.2736(5) 0.293 Uiso 1 calc R
C33 C 0.7488(9) 0.4224(6) 0.2780(3) 0.145(5) Uani 1 d .
H33D H 0.7555(9) 0.3866(6) 0.2752(3) 0.217 Uiso 1 calc R
H33E H 0.6966(9) 0.4301(6) 0.2785(3) 0.217 Uiso 1 calc R
H33F H 0.7714(9) 0.4326(6) 0.2973(3) 0.217 Uiso 1 calc R
C34 C 0.7679(5) 0.4715(4) 0.1739(3) 0.100(3) Uani 1 d .
C35 C 0.8542(10) 0.4900(6) 0.1785(4) 0.163(6) Uani 1 d .
H35D H 0.8588(10) 0.5080(6) 0.1978(4) 0.244 Uiso 1 calc R
H35E H 0.8680(10) 0.5118(6) 0.1615(4) 0.244 Uiso 1 calc R
H35F H 0.8864(10) 0.4609(6) 0.1787(4) 0.244 Uiso 1 calc R
C36 C 0.7624(11) 0.4439(5) 0.1444(3) 0.182(8) Uani 1 d .
H36D H 0.7911(11) 0.4132(5) 0.1458(3) 0.273 Uiso 1 calc R
H36E H 0.7813(11) 0.4646(5) 0.1278(3) 0.273 Uiso 1 calc R
H36F H 0.7112(11) 0.4356(5) 0.1404(3) 0.273 Uiso 1 calc R
C37 C 0.7267(9) 0.5204(4) 0.1747(4) 0.147(6) Uani 1 d .
H37A H 0.7342(9) 0.5365(4) 0.1945(4) 0.221 Uiso 1 calc R
H37B H 0.6745(9) 0.5142(4) 0.1716(4) 0.221 Uiso 1 calc R
H37C H 0.7449(9) 0.5421(4) 0.1584(4) 0.221 Uiso 1 calc R
C38 C 0.6393(6) 0.4164(5) 0.2148(3) 0.117(3) Uani 1 d .
C39 C 0.6029(10) 0.4637(6) 0.2323(4) 0.173(6) Uani 1 d .
H39D H 0.6129(10) 0.4940(6) 0.2207(4) 0.259 Uiso 1 calc R
H39E H 0.6238(10) 0.4666(6) 0.2528(4) 0.259 Uiso 1 calc R
H39F H 0.5500(10) 0.4588(6) 0.2339(4) 0.259 Uiso 1 calc R
C40 C 0.6247(7) 0.3701(5) 0.2321(3) 0.123(4) Uani 1 d .
H40D H 0.6458(7) 0.3728(5) 0.2526(3) 0.184 Uiso 1 calc R
H40E H 0.6466(7) 0.3419(5) 0.2214(3) 0.184 Uiso 1 calc R
H40F H 0.5719(7) 0.3650(5) 0.2338(3) 0.184 Uiso 1 calc R
C41 C 0.6048(8) 0.4109(6) 0.1825(3) 0.143(5) Uani 1 d .
H41D H 0.6143(8) 0.4409(6) 0.1706(3) 0.215 Uiso 1 calc R
H41E H 0.5520(8) 0.4060(6) 0.1845(3) 0.215 Uiso 1 calc R
H41F H 0.6263(8) 0.3822(6) 0.1721(3) 0.215 Uiso 1 calc R
W1' W 0.26943(2) 0.489863(13) 0.061598(7) 0.0640(3) Uani 1 d .
Si1' Si 0.28603(15) 0.35584(9) 0.05632(5) 0.0758(6) Uani 1 d .
Si2' Si 0.09500(13) 0.53751(12) 0.08663(6) 0.0946(8) Uani 1 d .
Si3' Si 0.42437(12) 0.55073(9) 0.09707(5) 0.0734(6) Uani 1 d .
N1' N 0.2732(3) 0.4205(3) 0.0572(2) 0.077(2) Uani 1 d .
N2' N 0.1816(4) 0.5139(3) 0.0750(2) 0.079(2) Uani 1 d .
N3' N 0.3501(4) 0.5201(3) 0.07843(15) 0.076(2) Uani 1 d .
N4' N 0.2707(4) 0.5142(3) 0.0138(2) 0.081(2) Uani 1 d .
C1' C 0.2423(6) 0.4861(4) -0.0091(3) 0.099(3) Uani 1 d .
H1'A H 0.2233(6) 0.4544(4) -0.0039(3) 0.119 Uiso 1 calc R
C2' C 0.2391(7) 0.5000(6) -0.0384(3) 0.115(4) Uani 1 d .
H2'A H 0.2176(7) 0.4786(6) -0.0531(3) 0.138 Uiso 1 calc R
C3' C 0.2678(9) 0.5465(7) -0.0476(3) 0.138(5) Uani 1 d .
H3'A H 0.2653(9) 0.5570(7) -0.0683(3) 0.165 Uiso 1 calc R
C4' C 0.2993(11) 0.5756(6) -0.0257(4) 0.167(6) Uani 1 d .
H4'A H 0.3209(11) 0.6063(6) -0.0313(4) 0.200 Uiso 1 calc R
C5' C 0.3001(9) 0.5602(5) 0.0061(3) 0.132(4) Uani 1 d .
H5'A H 0.3204(9) 0.5811(5) 0.0213(3) 0.158 Uiso 1 calc R
C6' C 0.3068(6) 0.3333(4) 0.0980(2) 0.097(3) Uani 1 d .
C7' C 0.3865(7) 0.3487(5) 0.1083(3) 0.115(3) Uani 1 d .
H7'A H 0.3932(7) 0.3844(5) 0.1052(3) 0.173 Uiso 1 calc R
H7'B H 0.4225(7) 0.3304(5) 0.0962(3) 0.173 Uiso 1 calc R
H7'C H 0.3930(7) 0.3407(5) 0.1300(3) 0.173 Uiso 1 calc R
C8' C 0.2975(10) 0.2756(5) 0.1036(4) 0.156(5) Uani 1 d .
H8'A H 0.3295(10) 0.2573(5) 0.0897(4) 0.233 Uiso 1 calc R
H8'B H 0.2467(10) 0.2661(5) 0.0999(4) 0.233 Uiso 1 calc R
H8'C H 0.3106(10) 0.2678(5) 0.1248(4) 0.233 Uiso 1 calc R
C9' C 0.2544(7) 0.3623(5) 0.1210(2) 0.120(4) Uani 1 d .
H9'A H 0.2591(7) 0.3981(5) 0.1175(2) 0.179 Uiso 1 calc R
H9'B H 0.2681(7) 0.3545(5) 0.1420(2) 0.179 Uiso 1 calc R
H9'C H 0.2037(7) 0.3522(5) 0.1174(2) 0.179 Uiso 1 calc R
C10' C 0.1961(6) 0.3236(5) 0.0408(3) 0.112(3) Uani 1 d .
C11' C 0.2066(9) 0.2663(4) 0.0307(3) 0.141(5) Uani 1 d .
H11A H 0.2447(9) 0.2640(4) 0.0151(3) 0.212 Uiso 1 calc R
H11B H 0.1606(9) 0.2535(4) 0.0224(3) 0.212 Uiso 1 calc R
H11C H 0.2207(9) 0.2465(4) 0.0486(3) 0.212 Uiso 1 calc R
C12' C 0.1629(7) 0.3537(6) 0.0125(3) 0.132(4) Uani 1 d .
H12A H 0.1568(7) 0.3886(6) 0.0183(3) 0.198 Uiso 1 calc R
H12B H 0.1154(7) 0.3396(6) 0.0070(3) 0.198 Uiso 1 calc R
H12C H 0.1962(7) 0.3513(6) -0.0049(3) 0.198 Uiso 1 calc R
C13' C 0.1338(8) 0.3232(7) 0.0663(3) 0.149(6) Uani 1 d .
H13A H 0.1254(8) 0.3572(7) 0.0736(3) 0.224 Uiso 1 calc R
H13B H 0.1492(8) 0.3024(7) 0.0835(3) 0.224 Uiso 1 calc R
H13C H 0.0885(8) 0.3100(7) 0.0576(3) 0.224 Uiso 1 calc R
C14' C 0.3694(5) 0.3422(4) 0.0285(2) 0.090(3) Uani 1 d .
C15' C 0.3489(7) 0.3505(5) -0.0058(3) 0.125(4) Uani 1 d .
H15A H 0.3088(7) 0.3282(5) -0.0114(3) 0.188 Uiso 1 calc R
H15B H 0.3914(7) 0.3434(5) -0.0186(3) 0.188 Uiso 1 calc R
H15C H 0.3336(7) 0.3850(5) -0.0088(3) 0.188 Uiso 1 calc R
C16' C 0.4000(8) 0.2876(5) 0.0309(3) 0.144(5) Uani 1 d .
H16A H 0.3605(8) 0.2640(5) 0.0271(3) 0.217 Uiso 1 calc R
H16B H 0.4197(8) 0.2822(5) 0.0515(3) 0.217 Uiso 1 calc R
H16C H 0.4387(8) 0.2829(5) 0.0158(3) 0.217 Uiso 1 calc R
C17' C 0.4341(6) 0.3793(4) 0.0349(3) 0.114(3) Uani 1 d .
H17A H 0.4162(6) 0.4135(4) 0.0334(3) 0.171 Uiso 1 calc R
H17B H 0.4728(6) 0.3740(4) 0.0198(3) 0.171 Uiso 1 calc R
H17C H 0.4535(6) 0.3734(4) 0.0554(3) 0.171 Uiso 1 calc R
C18' C 0.0211(6) 0.4825(6) 0.0799(3) 0.127(4) Uani 1 d .
C19' C -0.0582(8) 0.5021(8) 0.0806(5) 0.204(9) Uani 1 d .
H19D H -0.0675(8) 0.5183(8) 0.1003(5) 0.306 Uiso 1 calc R
H19E H -0.0922(8) 0.4744(8) 0.0779(5) 0.306 Uiso 1 calc R
H19F H -0.0651(8) 0.5262(8) 0.0641(5) 0.306 Uiso 1 calc R
C20' C 0.0349(9) 0.4578(6) 0.0488(4) 0.167(6) Uani 1 d .
H20D H 0.0845(9) 0.4442(6) 0.0483(4) 0.250 Uiso 1 calc R
H20E H 0.0296(9) 0.4825(6) 0.0325(4) 0.250 Uiso 1 calc R
H20F H -0.0005(9) 0.4310(6) 0.0457(4) 0.250 Uiso 1 calc R
C21' C 0.0334(9) 0.4410(7) 0.1051(4) 0.171(6) Uani 1 d .
H21D H 0.0847(9) 0.4306(7) 0.1049(4) 0.257 Uiso 1 calc R
H21E H 0.0022(9) 0.4123(7) 0.1006(4) 0.257 Uiso 1 calc R
H21F H 0.0209(9) 0.4543(7) 0.1252(4) 0.257 Uiso 1 calc R
C22' C 0.0750(7) 0.5940(6) 0.0596(3) 0.126(4) Uani 1 d .
C23' C 0.0091(11) 0.6305(8) 0.0717(5) 0.203(8) Uani 1 d .
H23D H -0.0360(11) 0.6114(8) 0.0737(5) 0.305 Uiso 1 calc R
H23E H 0.0018(11) 0.6575(8) 0.0570(5) 0.305 Uiso 1 calc R
H23F H 0.0225(11) 0.6445(8) 0.0916(5) 0.305 Uiso 1 calc R
C24' C 0.0590(10) 0.5787(6) 0.0256(3) 0.169(6) Uani 1 d .
H24D H 0.0161(10) 0.5569(6) 0.0250(3) 0.254 Uiso 1 calc R
H24E H 0.1013(10) 0.5610(6) 0.0172(3) 0.254 Uiso 1 calc R
H24F H 0.0495(10) 0.6085(6) 0.0134(3) 0.254 Uiso 1 calc R
C25' C 0.1451(9) 0.6295(5) 0.0577(4) 0.141(5) Uani 1 d .
H25D H 0.1876(9) 0.6100(5) 0.0512(4) 0.212 Uiso 1 calc R
H25E H 0.1545(9) 0.6441(5) 0.0778(4) 0.212 Uiso 1 calc R
H25F H 0.1360(9) 0.6560(5) 0.0428(4) 0.212 Uiso 1 calc R
C26' C 0.1004(6) 0.5543(6) 0.1300(3) 0.132(5) Uani 1 d .
C27' C 0.0248(8) 0.5643(9) 0.1461(3) 0.208(9) Uani 1 d .
H27D H -0.0017(8) 0.5902(9) 0.1350(3) 0.312 Uiso 1 calc R
H27E H 0.0332(8) 0.5753(9) 0.1672(3) 0.312 Uiso 1 calc R
H27F H -0.0041(8) 0.5337(9) 0.1463(3) 0.312 Uiso 1 calc R
C28' C 0.1443(8) 0.5130(7) 0.1481(3) 0.155(6) Uani 1 d .
H28D H 0.1908(8) 0.5067(7) 0.1378(3) 0.233 Uiso 1 calc R
H28E H 0.1155(8) 0.4823(7) 0.1487(3) 0.233 Uiso 1 calc R
H28F H 0.1535(8) 0.5244(7) 0.1690(3) 0.233 Uiso 1 calc R
C29' C 0.1481(8) 0.6044(6) 0.1334(3) 0.165(6) Uani 1 d .
H29D H 0.1954(8) 0.5999(6) 0.1233(3) 0.247 Uiso 1 calc R
H29E H 0.1558(8) 0.6117(6) 0.1550(3) 0.247 Uiso 1 calc R
H29F H 0.1220(8) 0.6321(6) 0.1238(3) 0.247 Uiso 1 calc R
C30' C 0.4162(6) 0.6236(4) 0.0899(3) 0.111(3) Uani 1 d .
C31' C 0.3345(7) 0.6414(5) 0.0921(4) 0.136(5) Uani 1 d .
H31A H 0.3045(7) 0.6220(5) 0.0779(4) 0.204 Uiso 1 calc R
H31B H 0.3315(7) 0.6766(5) 0.0868(4) 0.204 Uiso 1 calc R
H31C H 0.3167(7) 0.6365(5) 0.1130(4) 0.204 Uiso 1 calc R
C32' C 0.4641(7) 0.6556(4) 0.1123(4) 0.146(5) Uani 1 d .
H32A H 0.5151(7) 0.6448(4) 0.1110(4) 0.218 Uiso 1 calc R
H32B H 0.4464(7) 0.6512(4) 0.1332(4) 0.218 Uiso 1 calc R
H32C H 0.4607(7) 0.6906(4) 0.1066(4) 0.218 Uiso 1 calc R
C33' C 0.4430(10) 0.6388(5) 0.0560(4) 0.161(6) Uani 1 d .
H33A H 0.4151(10) 0.6199(5) 0.0408(4) 0.241 Uiso 1 calc R
H33B H 0.4951(10) 0.6313(5) 0.0538(4) 0.241 Uiso 1 calc R
H33C H 0.4350(10) 0.6744(5) 0.0528(4) 0.241 Uiso 1 calc R
C34' C 0.4173(5) 0.5349(4) 0.1405(2) 0.092(3) Uani 1 d .
C35' C 0.4898(7) 0.5461(5) 0.1593(3) 0.135(4) Uani 1 d .
H35A H 0.5045(7) 0.5807(5) 0.1561(3) 0.202 Uiso 1 calc R
H35B H 0.5289(7) 0.5240(5) 0.1523(3) 0.202 Uiso 1 calc R
H35C H 0.4808(7) 0.5405(5) 0.1811(3) 0.202 Uiso 1 calc R
C36' C 0.3552(7) 0.5684(6) 0.1563(3) 0.140(5) Uani 1 d .
H36A H 0.3667(7) 0.6036(6) 0.1532(3) 0.210 Uiso 1 calc R
H36B H 0.3534(7) 0.5612(6) 0.1782(3) 0.210 Uiso 1 calc R
H36C H 0.3078(7) 0.5609(6) 0.1470(3) 0.210 Uiso 1 calc R
C37' C 0.3966(7) 0.4791(4) 0.1461(2) 0.113(3) Uani 1 d .
H37D H 0.3525(7) 0.4709(4) 0.1345(2) 0.169 Uiso 1 calc R
H37E H 0.3875(7) 0.4739(4) 0.1679(2) 0.169 Uiso 1 calc R
H37F H 0.4369(7) 0.4578(4) 0.1394(2) 0.169 Uiso 1 calc R
C38' C 0.5150(5) 0.5259(4) 0.0788(2) 0.092(3) Uani 1 d .
C39' C 0.5081(7) 0.5220(5) 0.0424(3) 0.121(4) Uani 1 d .
H39A H 0.4640(7) 0.5033(5) 0.0371(3) 0.181 Uiso 1 calc R
H39B H 0.5511(7) 0.5051(5) 0.0342(3) 0.181 Uiso 1 calc R
H39C H 0.5049(7) 0.5555(5) 0.0337(3) 0.181 Uiso 1 calc R
C40' C 0.5297(6) 0.4695(4) 0.0902(3) 0.116(3) Uani 1 d .
H40A H 0.4868(6) 0.4490(4) 0.0858(3) 0.174 Uiso 1 calc R
H40B H 0.5389(6) 0.4694(4) 0.1123(3) 0.174 Uiso 1 calc R
H40C H 0.5722(6) 0.4559(4) 0.0795(3) 0.174 Uiso 1 calc R
C41' C 0.5864(6) 0.5553(5) 0.0877(3) 0.130(4) Uani 1 d .
H41A H 0.5813(6) 0.5901(5) 0.0814(3) 0.196 Uiso 1 calc R
H41B H 0.6284(6) 0.5405(5) 0.0773(3) 0.196 Uiso 1 calc R
H41C H 0.5937(6) 0.5536(5) 0.1098(3) 0.196 Uiso 1 calc R

loop_
_atom_type_symbol
_atom_type_description
_atom_type_scat_dispersion_real
_atom_type_scat_dispersion_imag
_atom_type_scat_source
C C 0.0033 0.0016 'International Tables Vol C Tables 4.2.6.8 and 6.1.1.4'
H H 0.0000 0.0000 'International Tables Vol C Tables 4.2.6.8 and 6.1.1.4'
N N 0.0061 0.0033 'International Tables Vol C Tables 4.2.6.8 and 6.1.1.4'
Si Si 0.0817 0.0704 'International Tables Vol C Tables 4.2.6.8 and 6.1.1.4'
W W -0.8490 6.8722 'International Tables Vol C Tables 4.2.6.8 and 6.1.1.4'

loop_
_geom_angle_atom_site_label_1
_geom_angle_atom_site_label_2
_geom_angle_atom_site_label_3
_geom_angle
N2 W1 N1 114.6(3)
N2 W1 N3 115.5(3)
N1 W1 N3 115.9(3)
N2 W1 N4 103.8(3)
N1 W1 N4 100.8(3)
N3 W1 N4 103.4(3)
N1 Si1 C14 108.7(4)
N1 Si1 C10 106.3(4)
C14 Si1 C10 113.0(5)
N1 Si1 C6 107.2(4)
C14 Si1 C6 109.5(5)
C10 Si1 C6 111.9(5)
N2 Si2 C22 108.2(4)
N2 Si2 C18 109.4(4)
C22 Si2 C18 111.0(4)
N2 Si2 C26 105.1(4)
C22 Si2 C26 112.0(5)
C18 Si2 C26 110.8(4)
N3 Si3 C30 110.2(5)
N3 Si3 C34 107.7(4)
C30 Si3 C34 115.9(6)
N3 Si3 C38 106.1(5)
C30 Si3 C38 108.3(5)
C34 Si3 C38 108.1(5)
Si1 N1 W1 171.2(5)
Si2 N2 W1 175.1(4)
Si3 N3 W1 171.7(5)
C1 N4 C5 118.6(10)
C1 N4 W1 120.4(8)
C5 N4 W1 120.5(7)
N4 C1 C2 119.5(13)
C3 C2 C1 123.2(17)
C2 C3 C4 119.2(15)
C5 C4 C3 114.7(15)
C4 C5 N4 124.5(15)
C8 C6 C7 105.1(11)
C8 C6 C9 99.2(12)
C7 C6 C9 113.9(13)
C8 C6 Si1 112.1(9)
C7 C6 Si1 114.9(8)
C9 C6 Si1 110.3(7)
C11 C10 C12 107.6(14)
C11 C10 C13 113.6(17)
C12 C10 C13 105.4(15)
C11 C10 Si1 108.4(10)
C12 C10 Si1 114.5(8)
C13 C10 Si1 107.6(10)
C16 C14 C17 108.5(10)
C16 C14 C15 104.7(15)
C17 C14 C15 106.7(11)
C16 C14 Si1 110.5(10)
C17 C14 Si1 115.4(8)
C15 C14 Si1 110.5(8)
C20 C18 C19 106.0(10)
C20 C18 C21 108.9(9)
C19 C18 C21 105.0(9)
C20 C18 Si2 116.1(8)
C19 C18 Si2 111.9(7)
C21 C18 Si2 108.4(7)
C24 C22 C23 108.1(9)
C24 C22 C25 104.8(8)
C23 C22 C25 107.3(10)
C24 C22 Si2 112.6(7)
C23 C22 Si2 114.0(7)
C25 C22 Si2 109.5(7)
C28 C26 C29 109.0(9)
C28 C26 C27 106.5(9)
C29 C26 C27 107.1(10)
C28 C26 Si2 112.0(9)
C29 C26 Si2 110.0(7)
C27 C26 Si2 112.1(8)
C32 C30 C31 104.5(11)
C32 C30 C33 110.7(12)
C31 C30 C33 108.0(11)
C32 C30 Si3 114.9(9)
C31 C30 Si3 108.6(8)
C33 C30 Si3 109.8(9)
C36 C34 C37 114.8(11)
C36 C34 C35 108.4(12)
C37 C34 C35 102.1(11)
C36 C34 Si3 112.6(8)
C37 C34 Si3 114.5(10)
C35 C34 Si3 102.9(8)
C40 C38 C41 108.1(11)
C40 C38 C39 110.0(11)
C41 C38 C39 109.6(12)
C40 C38 Si3 110.5(8)
C41 C38 Si3 109.3(9)
C39 C38 Si3 109.3(9)
N2' W1' N3' 114.8(3)
N2' W1' N1' 114.6(3)
N3' W1' N1' 116.8(3)
N2' W1' N4' 102.1(3)
N3' W1' N4' 103.9(3)
N1' W1' N4' 101.5(3)
N1' Si1' C6' 108.2(4)
N1' Si1' C14' 107.4(4)
C6' Si1' C14' 111.3(5)
N1' Si1' C10' 109.4(5)
C6' Si1' C10' 110.1(5)
C14' Si1' C10' 110.3(5)
N2' Si2' C26' 108.4(4)
N2' Si2' C22' 105.7(5)
C26' Si2' C22' 114.6(6)
N2' Si2' C18' 107.0(5)
C26' Si2' C18' 110.1(6)
C22' Si2' C18' 110.8(6)
N3' Si3' C34' 107.0(4)
N3' Si3' C38' 107.5(4)
C34' Si3' C38' 112.2(4)
N3' Si3' C30' 109.0(4)
C34' Si3' C30' 111.3(5)
C38' Si3' C30' 109.6(4)
Si1' N1' W1' 172.9(4)
Si2' N2' W1' 177.9(5)
Si3' N3' W1' 175.9(4)
C1' N4' C5' 117.6(9)
C1' N4' W1' 122.2(7)
C5' N4' W1' 120.2(7)
C2' C1' N4' 124.6(11)
C1' C2' C3' 120.4(13)
C4' C3' C2' 117.5(11)
C3' C4' C5' 120.9(14)
N4' C5' C4' 119.0(13)
C8' C6' C9' 108.5(10)
C8' C6' C7' 108.1(10)
C9' C6' C7' 104.2(9)
C8' C6' Si1' 115.5(8)
C9' C6' Si1' 108.6(7)
C7' C6' Si1' 111.4(7)
C11' C10' C13' 105.7(10)
C11' C10' C12' 108.6(10)
C13' C10' C12' 105.8(11)
C11' C10' Si1' 114.4(9)
C13' C10' Si1' 110.9(8)
C12' C10' Si1' 111.0(8)
C17' C14' C16' 108.2(10)
C17' C14' C15' 105.1(9)
C16' C14' C15' 106.4(9)
C17' C14' Si1' 110.7(6)
C16' C14' Si1' 113.8(8)
C15' C14' Si1' 112.2(7)
C19' C18' C20' 108.7(12)
C19' C18' C21' 111.2(14)
C20' C18' C21' 106.6(13)
C19' C18' Si2' 112.0(11)
C20' C18' Si2' 109.5(9)
C21' C18' Si2' 108.7(8)
C25' C22' C23' 104.4(13)
C25' C22' C24' 104.9(13)
C23' C22' C24' 109.0(12)
C25' C22' Si2' 110.1(8)
C23' C22' Si2' 114.1(11)
C24' C22' Si2' 113.6(10)
C27' C26' C28' 109.9(14)
C27' C26' C29' 106.9(12)
C28' C26' C29' 105.5(11)
C27' C26' Si2' 115.5(8)
C28' C26' Si2' 110.4(9)
C29' C26' Si2' 108.0(9)
C32' C30' C31' 109.0(10)
C32' C30' C33' 105.3(11)
C31' C30' C33' 105.5(11)
C32' C30' Si3' 113.6(9)
C31' C30' Si3' 111.2(7)
C33' C30' Si3' 111.8(8)
C37' C34' C35' 107.5(9)
C37' C34' C36' 107.5(9)
C35' C34' C36' 105.1(9)
C37' C34' Si3' 112.2(6)
C35' C34' Si3' 114.0(7)
C36' C34' Si3' 110.1(7)
C41' C38' C40' 105.0(9)
C41' C38' C39' 110.0(8)
C40' C38' C39' 105.0(8)
C41' C38' Si3' 115.5(7)
C40' C38' Si3' 109.6(6)
C39' C38' Si3' 111.1(7)

loop_
_geom_bond_atom_site_label_1
_geom_bond_atom_site_label_2
_geom_bond_distance
W1 N2 1.816(6)
W1 N1 1.821(6)
W1 N3 1.842(7)
W1 N4 2.148(7)
Si1 N1 1.735(6)
Si1 C14 1.920(11)
Si1 C10 1.928(10)
Si1 C6 1.942(10)
Si2 N2 1.727(7)
Si2 C22 1.923(9)
Si2 C18 1.955(9)
Si2 C26 1.971(11)
Si3 N3 1.729(7)
Si3 C30 1.905(12)
Si3 C34 1.968(11)
Si3 C38 2.039(12)
N4 C1 1.291(14)
N4 C5 1.352(14)
C1 C2 1.41(2)
C2 C3 1.24(2)
C3 C4 1.47(2)
C4 C5 1.34(2)
C6 C8 1.51(2)
C6 C7 1.51(2)
C6 C9 1.56(2)
C10 C11 1.52(2)
C10 C12 1.48(2)
C10 C13 1.59(2)
C14 C16 1.54(2)
C14 C17 1.542(14)
C14 C15 1.55(2)
C18 C20 1.53(2)
C18 C19 1.52(2)
C18 C21 1.524(14)
C22 C24 1.536(15)
C22 C23 1.574(14)
C22 C25 1.57(2)
C26 C28 1.55(2)
C26 C29 1.53(2)
C26 C27 1.546(15)
C30 C32 1.56(2)
C30 C31 1.60(2)
C30 C33 1.64(2)
C34 C36 1.46(2)
C34 C37 1.49(2)
C34 C35 1.64(2)
C38 C40 1.45(2)
C38 C41 1.52(2)
C38 C39 1.60(2)
W1' N2' 1.795(7)
W1' N3' 1.804(6)
W1' N1' 1.842(8)
W1' N4' 2.147(8)
Si1' N1' 1.724(8)
Si1' C6' 1.919(10)
Si1' C14' 1.946(9)
Si1' C10' 1.943(10)
Si2' N2' 1.747(7)
Si2' C26' 1.916(11)
Si2' C22' 1.924(15)
Si2' C18' 1.987(12)
Si3' N3' 1.753(7)
Si3' C34' 1.913(10)
Si3' C38' 1.920(10)
Si3' C30' 1.953(11)
N4' C1' 1.335(13)
N4' C5' 1.365(14)
C1' C2' 1.31(2)
C2' C3' 1.39(2)
C3' C4' 1.34(2)
C4' C5' 1.42(2)
C6' C8' 1.55(2)
C6' C9' 1.56(2)
C6' C7' 1.552(15)
C10' C11' 1.58(2)
C10' C13' 1.57(2)
C10' C12' 1.57(2)
C14' C17' 1.543(14)
C14' C16' 1.55(2)
C14' C15' 1.53(2)
C18' C19' 1.51(2)
C18' C20' 1.51(2)
C18' C21' 1.56(2)
C22' C25' 1.57(2)
C22' C23' 1.61(2)
C22' C24' 1.54(2)
C26' C27' 1.55(2)
C26' C28' 1.55(2)
C26' C29' 1.58(2)
C30' C32' 1.54(2)
C30' C31' 1.54(2)
C30' C33' 1.58(2)
C34' C37' 1.537(14)
C34' C35' 1.561(13)
C34' C36' 1.576(15)
C38' C41' 1.546(14)
C38' C40' 1.589(14)
C38' C39' 1.57(2)
